data_7033702
loop_
_publ_author_name
'Hill, Anthony F.'
'Stewart, Craig D.'
'Ward, Jas S.'

_publ_section_title
;
 Organometallic chemistry of ethynyl boronic acid MIDA ester, HC[triple
 bond, length as m-dash]CB(O2CCH2)2NMe.
;
_journal_issue 12
_journal_name_full 'Dalton transactions (Cambridge, England : 2003)'
_journal_page_first 5713
_journal_page_last 5726
_journal_paper_doi 10.1039/c4dt03695f
_journal_volume 44
_journal_year 2015
_chemical_compound_source 'Research School of Chemistry'
_chemical_formula_moiety 'C40 H32.20 Cl1.80 O3 P2 Ru1'
_chemical_formula_sum 'C40 H32.2 Cl1.8 O3 P2 Ru'
_chemical_formula_weight 787.73
_space_group_IT_number 15
_symmetry_cell_setting monoclinic
_symmetry_space_group_name_Hall '-C 2yc'
_symmetry_space_group_name_H-M 'C 1 2/c 1'
_atom_sites_solution_hydrogens difmap
_atom_sites_solution_primary other
_audit_creation_date 13-10-29
_audit_creation_method CRYSTALS_ver_14.23
_audit_update_record
;
2014-12-03 deposited with the CCDC.
2015-01-19 downloaded from the CCDC.
;
_cell_angle_alpha 90
_cell_angle_beta 103.4013(14)
_cell_angle_gamma 90
_cell_formula_units_Z 4
_cell_length_a 17.0407(5)
_cell_length_b 11.2086(3)
_cell_length_c 19.6906(5)
_cell_measurement_reflns_used 24865
_cell_measurement_temperature 200
_cell_measurement_theta_max 27
_cell_measurement_theta_min 2.55
_cell_volume 3658.54(17)
_computing_cell_refinement 'DENZO/SCALEPACK (Otwinowski & Minor, 1997)'
_computing_data_collection 'COLLECT (Nonius, 2001).'
_computing_data_reduction 'DENZO/SCALEPACK (Otwinowski & Minor, 1997)'
_computing_molecular_graphics 'Ortep-3 for windows (Farrugia, 1997)'
_computing_publication_material 'CRYSTALS (Betteridge et al., 2003)'
_computing_structure_refinement 'CRYSTALS (Betteridge et al., 2003)'
_computing_structure_solution 'Superflip (Palatinus & Chapuis, 2007)'
_diffrn_ambient_temperature 200
_diffrn_measured_fraction_theta_full 0.997
_diffrn_measured_fraction_theta_max 0.997
_diffrn_measurement_device Area
_diffrn_measurement_device_type 'Nonius KappaCCD'
_diffrn_measurement_method \w
_diffrn_radiation_monochromator graphite
_diffrn_radiation_type 'Mo K\a'
_diffrn_radiation_wavelength 0.71073
_diffrn_reflns_av_R_equivalents 0.093
_diffrn_reflns_limit_h_max 22
_diffrn_reflns_limit_h_min -22
_diffrn_reflns_limit_k_max 14
_diffrn_reflns_limit_k_min -14
_diffrn_reflns_limit_l_max 25
_diffrn_reflns_limit_l_min -25
_diffrn_reflns_number 38624
_diffrn_reflns_theta_full 27.525
_diffrn_reflns_theta_max 27.525
_diffrn_reflns_theta_min 2.559
_diffrn_standards_number 0
_exptl_absorpt_coefficient_mu 0.684
_exptl_absorpt_correction_T_max 0.977
_exptl_absorpt_correction_T_min 0.857
_exptl_absorpt_correction_type integration
_exptl_absorpt_process_details
;
Gaussian integration (Coppens, 1970)
;
_exptl_crystal_colour yellow
_exptl_crystal_density_diffrn 1.430
_exptl_crystal_density_method 'not measured'
_exptl_crystal_description lath
_exptl_crystal_F_000 1603.200
_exptl_crystal_recrystallization_method 'Re-crystallisation from solvent: THF/pentane'
_exptl_crystal_size_max 0.450
_exptl_crystal_size_mid 0.100
_exptl_crystal_size_min 0.050
_refine_diff_density_max 1.29
_refine_diff_density_min -1.42
_refine_ls_extinction_method None
_refine_ls_goodness_of_fit_ref 0.9387
_refine_ls_hydrogen_treatment noref
_refine_ls_matrix_type full
_refine_ls_number_parameters 245
_refine_ls_number_reflns 4210
_refine_ls_number_restraints 0
_refine_ls_R_factor_all 0.1179
_refine_ls_R_factor_gt 0.0472
_refine_ls_shift/su_max 0.0004011
_refine_ls_shift/su_mean 0.0000238
_refine_ls_structure_factor_coef Fsqd
_refine_ls_weighting_details
;
 Method= Modified Sheldrick 
 w=1/[\s^2^(F^2^) + ( 0.03P)^2^ + 8.96P] 
 ,where P=(max(Fo^2^,0) + 2Fc^2^)/3 
;
_refine_ls_weighting_scheme calc
_refine_ls_wR_factor_all 0.0965
_refine_ls_wR_factor_gt 0.0804
_refine_ls_wR_factor_ref 0.0965
_reflns_limit_h_max 21
_reflns_limit_h_min -22
_reflns_limit_k_max 14
_reflns_limit_k_min 0
_reflns_limit_l_max 25
_reflns_limit_l_min 0
_reflns_number_gt 2306
_reflns_number_total 4212
_reflns_threshold_expression I>2.0\s(I)
_oxford_diffrn_Wilson_B_factor 3.27
_oxford_diffrn_Wilson_scale 144.11
_oxford_refine_ls_r_factor_ref 0.1179
_oxford_refine_ls_scale 0.10218(3)
_oxford_reflns_number_all 4210
_oxford_reflns_threshold_expression_ref I>-10.0\s(I)
_oxford_structure_analysis_title 'CS003 At 9: 0 on 7/ 9'
_cod_data_source_file c4dt03695f1.cif
_cod_data_source_block CS003
_cod_depositor_comments
;
The following automatic conversions were performed:

'_symmetry_cell_setting' value 'Monoclinic' changed to 'monoclinic'
according to
/usr/data/users/saulius/crontab/automatic-downloads/rss-feeds/RSC/lib/dictionaries/cif_core.dic
dictionary named 'cif_core.dic' version 2.4.2 from
2011-04-26.

'_atom_sites_solution_primary' value 'Other' changed to
'other' according to
/usr/data/users/saulius/crontab/automatic-downloads/rss-feeds/RSC/lib/dictionaries/cif_core.dic
dictionary named 'cif_core.dic' version 2.4.2 from 2011-04-26.

Automatic conversion script
Id: cif_fix_values 2935 2014-11-11 08:27:57Z andrius 

 Adding full bibliography for 7033695--7033706.cif.
;
_cod_original_sg_symbol_H-M 'C 1 2/c 1 '
_cod_original_formula_sum 'C40 H32.20 Cl1.80 O3 P2 Ru1'
_cod_database_code 7033702

loop_
_symmetry_equiv_pos_as_xyz
x,y,z
-x,-y,-z
x+1/2,y+1/2,z
-x+1/2,-y+1/2,-z
-x,y,-z+1/2
x,-y,z+1/2
-x+1/2,y+1/2,-z+1/2
x+1/2,-y+1/2,z+1/2

loop_
_atom_site_label
_atom_site_type_symbol
_atom_site_fract_x
_atom_site_fract_y
_atom_site_fract_z
_atom_site_U_iso_or_equiv
_atom_site_occupancy
_atom_site_adp_type
_atom_site_refinement_flags_posn
_atom_site_refinement_flags_adp
Cl1 Cl 0.4316(3) 0.8849(5) 0.3056(2) 0.0661 0.5000 Uani . .
Cl2 Cl 0.5228(9) 0.1658(7) 0.2249(5) 0.2908 0.4000 Uani . .
O1 O 0.53845(18) 0.5816(3) 0.21305(14) 0.0761 1.0000 Uani . .
O4 O 0.5769(8) 0.9349(11) 0.1808(7) 0.0913 0.5000 Uani . .
P1 P 0.60433(4) 0.74638(11) 0.35523(4) 0.0474 1.0000 Uani . .
Ru1 Ru 0.5000 0.74690(5) 0.2500 0.0487 1.0000 Uani S T
C1 C 0.5000 0.5216(7) 0.2500 0.0909 1.0000 Uani S T
C2 C 0.4764(11) 0.3902(11) 0.2411(18) 0.1471 0.5000 Uani . .
C3 C 0.5378(11) 0.3253(12) 0.2344(11) 0.1464 0.5000 Uani . .
C4 C 0.5474(10) 0.861(2) 0.2086(11) 0.0590 0.5000 Uani . .
C11 C 0.6646(2) 0.6115(4) 0.36943(18) 0.0514 1.0000 Uani . .
C12 C 0.6982(2) 0.5716(4) 0.31556(19) 0.0661 1.0000 Uani . .
C13 C 0.7469(2) 0.4717(5) 0.3241(2) 0.0761 1.0000 Uani . .
C14 C 0.7628(2) 0.4106(4) 0.3863(3) 0.0746 1.0000 Uani . .
C15 C 0.7290(3) 0.4470(4) 0.4396(2) 0.0727 1.0000 Uani . .
C16 C 0.6805(2) 0.5474(4) 0.43161(19) 0.0574 1.0000 Uani . .
C21 C 0.6786(2) 0.8656(4) 0.36236(17) 0.0495 1.0000 Uani . .
C22 C 0.6521(2) 0.9815(4) 0.3520(2) 0.0668 1.0000 Uani . .
C23 C 0.7051(3) 1.0762(4) 0.3545(2) 0.0759 1.0000 Uani . .
C24 C 0.7870(3) 1.0532(5) 0.3679(2) 0.0749 1.0000 Uani . .
C25 C 0.8147(2) 0.9396(5) 0.3787(2) 0.0731 1.0000 Uani . .
C26 C 0.7615(2) 0.8443(4) 0.37636(19) 0.0610 1.0000 Uani . .
C31 C 0.56482(18) 0.7613(4) 0.43329(16) 0.0500 1.0000 Uani . .
C32 C 0.5915(2) 0.8467(4) 0.4838(2) 0.0663 1.0000 Uani . .
C33 C 0.5564(3) 0.8581(5) 0.5405(2) 0.0844 1.0000 Uani . .
C34 C 0.4950(3) 0.7839(6) 0.5464(2) 0.0934 1.0000 Uani . .
C35 C 0.4686(3) 0.6964(5) 0.4981(2) 0.0896 1.0000 Uani . .
C36 C 0.5029(2) 0.6855(4) 0.4413(2) 0.0728 1.0000 Uani . .
H21 H 0.4245 0.3595 0.2388 0.1805 0.5000 Uiso . .
H31 H 0.5891 0.3607 0.2348 0.1719 0.5000 Uiso . .
H32 H 0.5321 0.2416 0.2293 0.1719 0.1000 Uiso . .
H121 H 0.6873 0.6133 0.2724 0.0793 1.0000 Uiso . .
H131 H 0.7696 0.4454 0.2869 0.0914 1.0000 Uiso . .
H141 H 0.7973 0.3428 0.3924 0.0895 1.0000 Uiso . .
H151 H 0.7389 0.4033 0.4821 0.0871 1.0000 Uiso . .
H161 H 0.6578 0.5728 0.4689 0.0689 1.0000 Uiso . .
H221 H 0.5959 0.9971 0.3428 0.0801 1.0000 Uiso . .
H231 H 0.6854 1.1557 0.3473 0.0911 1.0000 Uiso . .
H241 H 0.8241 1.1171 0.3697 0.0899 1.0000 Uiso . .
H251 H 0.8711 0.9247 0.3879 0.0878 1.0000 Uiso . .
H261 H 0.7816 0.7651 0.3844 0.0732 1.0000 Uiso . .
H321 H 0.6345 0.8982 0.4798 0.0795 1.0000 Uiso . .
H331 H 0.5750 0.9176 0.5750 0.1011 1.0000 Uiso . .
H341 H 0.4704 0.7928 0.5846 0.1124 1.0000 Uiso . .
H351 H 0.4268 0.6438 0.5035 0.1073 1.0000 Uiso . .
H361 H 0.4841 0.6255 0.4074 0.0873 1.0000 Uiso . .

loop_
_atom_site_aniso_label
_atom_site_aniso_U_11
_atom_site_aniso_U_22
_atom_site_aniso_U_33
_atom_site_aniso_U_23
_atom_site_aniso_U_13
_atom_site_aniso_U_12
Cl1 0.048(3) 0.098(5) 0.051(3) -0.004(3) 0.0094(18) 0.022(3)
Cl2 0.418(18) 0.207(7) 0.225(12) 0.053(7) 0.029(10) 0.054(10)
O1 0.070(2) 0.088(2) 0.0617(19) -0.0074(17) -0.0038(15) 0.0212(18)
O4 0.062(5) 0.134(11) 0.073(6) 0.033(6) 0.006(4) -0.035(6)
P1 0.0313(4) 0.0727(6) 0.0369(4) -0.0002(6) 0.0053(3) -0.0001(6)
Ru1 0.0310(2) 0.0747(3) 0.0386(2) 0.0000 0.00457(15) 0.0000
C1 0.099(6) 0.089(6) 0.069(5) 0.0000 -0.013(4) 0.0000
C2 0.100(16) 0.063(9) 0.25(2) 0.051(14) -0.011(17) 0.012(9)
C3 0.142(16) 0.071(11) 0.224(19) -0.038(12) 0.038(13) -0.035(11)
C4 0.032(8) 0.101(12) 0.044(8) 0.018(7) 0.008(5) -0.014(7)
C11 0.0313(18) 0.077(3) 0.044(2) -0.004(2) 0.0057(16) -0.0026(19)
C12 0.046(2) 0.101(3) 0.050(2) 0.003(2) 0.0076(18) 0.014(2)
C13 0.052(2) 0.109(4) 0.065(3) -0.014(3) 0.008(2) 0.018(3)
C14 0.056(3) 0.073(3) 0.088(3) 0.000(3) 0.002(2) 0.010(2)
C15 0.065(3) 0.084(3) 0.065(3) 0.011(2) 0.007(2) 0.002(3)
C16 0.045(2) 0.076(3) 0.050(2) 0.002(2) 0.0087(17) -0.002(2)
C21 0.038(2) 0.074(3) 0.0352(19) 0.0003(19) 0.0041(15) -0.0051(19)
C22 0.045(2) 0.087(3) 0.064(3) -0.004(2) 0.005(2) -0.010(2)
C23 0.068(3) 0.079(3) 0.075(3) -0.002(2) 0.005(2) -0.009(3)
C24 0.066(3) 0.096(4) 0.060(3) -0.002(3) 0.008(2) -0.029(3)
C25 0.044(2) 0.116(4) 0.058(3) 0.000(3) 0.0087(19) -0.018(3)
C26 0.041(2) 0.090(3) 0.051(2) 0.007(2) 0.0090(17) -0.001(2)
C31 0.0346(16) 0.074(3) 0.0399(17) 0.006(2) 0.0062(13) 0.007(2)
C32 0.063(3) 0.083(3) 0.053(2) -0.006(2) 0.013(2) 0.000(2)
C33 0.094(4) 0.107(4) 0.056(3) -0.017(3) 0.026(3) 0.011(3)
C34 0.070(3) 0.159(6) 0.062(3) 0.005(3) 0.036(2) 0.014(3)
C35 0.057(3) 0.155(5) 0.060(3) 0.005(3) 0.021(2) -0.020(3)
C36 0.054(2) 0.117(4) 0.048(2) -0.006(2) 0.0123(19) -0.017(3)

loop_
_atom_type_symbol
_atom_type_scat_dispersion_real
_atom_type_scat_dispersion_imag
_atom_type_scat_Cromer_Mann_a1
_atom_type_scat_Cromer_Mann_b1
_atom_type_scat_Cromer_Mann_a2
_atom_type_scat_Cromer_Mann_b2
_atom_type_scat_Cromer_Mann_a3
_atom_type_scat_Cromer_Mann_b3
_atom_type_scat_Cromer_Mann_a4
_atom_type_scat_Cromer_Mann_b4
_atom_type_scat_Cromer_Mann_c
_atom_type_scat_source
C 0.0033 0.0016 2.3100 20.8439 1.0200 10.2075 1.5886 0.5687 0.8650 51.6512 0.2156 'International Tables Vol C 4.2.6.8 and 6.1.1.4'
H 0.0000 0.0000 0.4930 10.5109 0.3229 26.1257 0.1402 3.1424 0.0408 57.7998 0.0030 'International Tables Vol C 4.2.6.8 and 6.1.1.4'
Cl 0.1484 0.1585 11.4604 0.0104 7.1964 1.1662 6.2556 18.5194 1.6455 47.7784 -9.5574 'International Tables Vol C 4.2.6.8 and 6.1.1.4'
O 0.0106 0.0060 3.0485 13.2771 2.2868 5.7011 1.5463 0.3239 0.8670 32.9089 0.2508 'International Tables Vol C 4.2.6.8 and 6.1.1.4'
P 0.1023 0.0942 6.4345 1.9067 4.1791 27.1570 1.7800 0.5260 1.4908 68.1645 1.1149 'International Tables Vol C 4.2.6.8 and 6.1.1.4'
Ru -1.2594 0.8363 19.2674 0.8085 12.9182 8.4347 4.8634 24.7997 1.5676 94.2928 5.3787 'International Tables Vol C 4.2.6.8 and 6.1.1.4'

loop_
_exptl_crystal_face_index_h
_exptl_crystal_face_index_k
_exptl_crystal_face_index_l
_exptl_crystal_face_perp_dist
0 1 0 0.020
-7 -13 8 0.015
1 2 -2 0.046
-4 -7 3 0.027
-9 3 10 0.039
4 -2 -5 0.028
-1 1 12 0.155
9 -3 1 0.169
1 0 -8 0.135
-6 2 1 0.150

loop_
_geom_angle_atom_site_label_1
_geom_angle_site_symmetry_1
_geom_angle_atom_site_label_2
_geom_angle_atom_site_label_3
_geom_angle_site_symmetry_3
_geom_angle
_geom_angle_publ_flag
Ru1 . O1 C1 . 91.4(4) yes
Ru1 . P1 C11 . 114.57(12) yes
Ru1 . P1 C21 . 115.29(12) yes
C11 . P1 C21 . 103.93(17) yes
Ru1 . P1 C31 . 112.56(10) yes
C11 . P1 C31 . 104.68(17) yes
C21 . P1 C31 . 104.67(17) yes
O1 5_655 Ru1 O1 . 60.74(18) yes
O1 . Ru1 Cl1 5_655 100.76(19) yes
O1 . Ru1 Cl1 . 161.30(18) yes
O1 . Ru1 P1 . 93.86(8) yes
Cl1 5_655 Ru1 P1 . 93.17(13) yes
Cl1 . Ru1 P1 . 87.01(13) yes
O1 . Ru1 P1 5_655 85.90(8) yes
Cl1 . Ru1 P1 5_655 93.17(13) yes
P1 . Ru1 P1 5_655 179.72(6) yes
O1 5_655 Ru1 C4 5_655 104.8(8) yes
O1 . Ru1 C4 5_655 165.5(8) yes
P1 . Ru1 C4 5_655 86.1(7) yes
O1 . Ru1 C1 . 30.37(9) yes
Cl1 . Ru1 C1 . 131.08(16) yes
P1 . Ru1 C1 . 89.86(3) yes
O1 . Ru1 C4 . 104.8(8) yes
Cl1 . Ru1 C4 . 93.7(7) yes
P1 . Ru1 C4 . 94.1(7) yes
C1 . Ru1 C4 . 135.2(8) yes
C2 5_655 C1 O1 . 114.7(13) yes
O1 5_655 C1 O1 . 116.5(7) yes
O1 . C1 Ru1 . 58.2(4) yes
O1 . C1 C2 . 126.8(15) yes
Ru1 . C1 C2 . 164.8(6) yes
C1 . C2 C3 5_655 142(3) yes
C1 . C2 C3 . 110.7(12) yes
C1 . C2 H21 . 125.3 no
C3 . C2 H21 . 123.9 no
Cl2 . C3 C2 . 117.7(12) yes
Cl2 . C3 H31 . 121.1 no
C2 . C3 H31 . 121.2 no
C2 . C3 H32 . 120.0 no
H31 . C3 H32 . 118.8 no
O4 . C4 Ru1 . 179(2) yes
P1 . C11 C12 . 118.0(3) yes
P1 . C11 C16 . 123.7(3) yes
C12 . C11 C16 . 118.3(4) yes
C11 . C12 C13 . 120.7(4) yes
C11 . C12 H121 . 119.7 no
C13 . C12 H121 . 119.6 no
C12 . C13 C14 . 120.1(4) yes
C12 . C13 H131 . 119.9 no
C14 . C13 H131 . 120.0 no
C13 . C14 C15 . 120.1(4) yes
C13 . C14 H141 . 119.9 no
C15 . C14 H141 . 119.9 no
C14 . C15 C16 . 120.1(4) yes
C14 . C15 H151 . 119.9 no
C16 . C15 H151 . 119.9 no
C11 . C16 C15 . 120.6(4) yes
C11 . C16 H161 . 119.7 no
C15 . C16 H161 . 119.7 no
P1 . C21 C22 . 118.9(3) yes
P1 . C21 C26 . 122.8(3) yes
C22 . C21 C26 . 118.3(4) yes
C21 . C22 C23 . 122.0(4) yes
C21 . C22 H221 . 119.0 no
C23 . C22 H221 . 119.1 no
C22 . C23 C24 . 118.9(4) yes
C22 . C23 H231 . 120.5 no
C24 . C23 H231 . 120.6 no
C23 . C24 C25 . 120.3(4) yes
C23 . C24 H241 . 119.9 no
C25 . C24 H241 . 119.8 no
C24 . C25 C26 . 120.9(4) yes
C24 . C25 H251 . 119.7 no
C26 . C25 H251 . 119.5 no
C25 . C26 C21 . 119.7(4) yes
C25 . C26 H261 . 120.1 no
C21 . C26 H261 . 120.2 no
P1 . C31 C32 . 123.2(3) yes
P1 . C31 C36 . 118.5(3) yes
C32 . C31 C36 . 118.2(3) yes
C31 . C32 C33 . 120.8(4) yes
C31 . C32 H321 . 119.6 no
C33 . C32 H321 . 119.6 no
C32 . C33 C34 . 119.6(4) yes
C32 . C33 H331 . 120.2 no
C34 . C33 H331 . 120.2 no
C33 . C34 C35 . 121.0(4) yes
C33 . C34 H341 . 119.5 no
C35 . C34 H341 . 119.5 no
C34 . C35 C36 . 119.6(4) yes
C34 . C35 H351 . 120.2 no
C36 . C35 H351 . 120.2 no
C31 . C36 C35 . 120.8(4) yes
C31 . C36 H361 . 119.6 no
C35 . C36 H361 . 119.6 no

loop_
_geom_bond_atom_site_label_1
_geom_bond_atom_site_label_2
_geom_bond_distance
_geom_bond_publ_flag
Cl1 Ru1 2.354(4) yes
Cl2 C3 1.809(15) yes
O1 Ru1 2.148(3) yes
O1 C1 1.277(5) yes
O4 C4 1.17(2) yes
P1 Ru1 2.3972(7) yes
P1 C11 1.813(4) yes
P1 C21 1.824(4) yes
P1 C31 1.823(3) yes
Ru1 C1 2.526(8) yes
Ru1 C4 1.808(16) yes
C1 C2 1.526(14) yes
C2 C3 1.30(2) yes
C2 H21 0.940 no
C3 H31 0.960 no
C3 H32 0.945 no
C11 C12 1.390(5) yes
C11 C16 1.391(5) yes
C12 C13 1.381(6) yes
C12 H121 0.950 no
C13 C14 1.375(6) yes
C13 H131 0.951 no
C14 C15 1.371(6) yes
C14 H141 0.950 no
C15 C16 1.384(5) yes
C15 H151 0.951 no
C16 H161 0.950 no
C21 C22 1.375(5) yes
C21 C26 1.395(5) yes
C22 C23 1.386(6) yes
C22 H221 0.950 no
C23 C24 1.384(6) yes
C23 H231 0.951 no
C24 C25 1.357(6) yes
C24 H241 0.951 no
C25 C26 1.396(6) yes
C25 H251 0.951 no
C26 H261 0.951 no
C31 C32 1.379(5) yes
C31 C36 1.392(5) yes
C32 C33 1.390(5) yes
C32 H321 0.951 no
C33 C34 1.362(6) yes
C33 H331 0.951 no
C34 C35 1.367(7) yes
C34 H341 0.949 no
C35 C36 1.382(6) yes
C35 H351 0.950 no
C36 H361 0.950 no

loop_
_geom_hbond_atom_site_label_D
_geom_hbond_atom_site_label_H
_geom_hbond_atom_site_label_A
_geom_hbond_site_symmetry_A
_geom_hbond_angle_DHA
_geom_hbond_distance_DH
_geom_hbond_distance_HA
_geom_hbond_distance_DA
_geom_hbond_publ_flag
C36 H361 O1 5_655 143.4(3) 0.950 2.365 3.178(9) yes
